data_2243102
loop_
_publ_author_name
'Kiran Kumar, Haruvegowda'
'Yathirajan, Hemmige S.'
'Foro, Sabine'
'Glidewell, Christopher'

_publ_section_title
;
 Twelve 4-(4-methoxyphenyl)piperazin-1-ium salts containing organic
 anions: supramolecular assembly in one, two and three dimensions
;
_journal_coeditor_code EX2024
_journal_issue 10
_journal_name_full 'Acta Crystallographica Section E'
_journal_page_first 1494
_journal_page_last 1506
_journal_paper_doi 10.1107/S2056989019012702
_journal_volume 75
_journal_year 2019
_chemical_formula_iupac 'C11 H17 N2 O +, C6 H4 N O2 -'
_chemical_formula_moiety 'C11 H17 N2 O, C6 H4 N O2'
_chemical_formula_sum 'C17 H21 N3 O3'
_chemical_formula_weight 315.37
_chemical_name_systematic
;
4-(4-Methoxyphenyl)piperazin-1-ium pyridine-3-carboxylate
;
_space_group_crystal_system orthorhombic
_space_group_IT_number 61
_space_group_name_Hall '-P 2ac 2ab'
_space_group_name_H-M_alt 'P b c a'
_symmetry_space_group_name_Hall '-P 2ac 2ab'
_symmetry_space_group_name_H-M 'P b c a'
_atom_sites_solution_hydrogens mixed
_atom_sites_solution_primary difmap
_audit_creation_method SHELXL-2014
_cell_angle_alpha 90
_cell_angle_beta 90
_cell_angle_gamma 90
_cell_formula_units_Z 8
_cell_length_a 9.2817(7)
_cell_length_b 11.2905(7)
_cell_length_c 30.309(2)
_cell_measurement_reflns_used 3593
_cell_measurement_temperature 296(2)
_cell_measurement_theta_max 27.876
_cell_measurement_theta_min 2.573
_cell_volume 3176.2(4)
_computing_cell_refinement
;
CrysAlis RED (Oxford Diffraction, 2009)
;
_computing_data_collection
;
CrysAlis CCD (Oxford Diffraction, 2009)
;
_computing_data_reduction
;
CrysAlis RED (Oxford Diffraction, 2009)
;
_computing_molecular_graphics
;
PLATON (Spek, 2009)
;
_computing_publication_material
;
SHELXL-2014 (Sheldrick, 2015b) and PLATON (Spek, 2009)
;
_computing_structure_refinement
;
SHELXL-2014 (Sheldrick, 2015b)
;
_computing_structure_solution
;
SHELXT (Sheldrick, 2015a)
;
_diffrn_ambient_temperature 296(2)
_diffrn_measured_fraction_theta_full 1.000
_diffrn_measured_fraction_theta_max 0.948
_diffrn_measurement_device_type
;
Oxford Diffraction Xcalibur
with Sapphire CCD
;
_diffrn_measurement_method '\w scans'
_diffrn_radiation_monochromator graphite
_diffrn_radiation_type MoK\a
_diffrn_radiation_wavelength 0.71073
_diffrn_reflns_av_R_equivalents 0.0278
_diffrn_reflns_av_unetI/netI 0.0215
_diffrn_reflns_limit_h_max 11
_diffrn_reflns_limit_h_min -11
_diffrn_reflns_limit_k_max 13
_diffrn_reflns_limit_k_min -14
_diffrn_reflns_limit_l_max 35
_diffrn_reflns_limit_l_min -38
_diffrn_reflns_number 22154
_diffrn_reflns_theta_full 25.242
_diffrn_reflns_theta_max 27.876
_diffrn_reflns_theta_min 2.573
_diffrn_source 'Enhance (Mo) X-ray Source'
_diffrn_standards_decay_% 0
_diffrn_standards_interval_count 0
_diffrn_standards_interval_time 0
_diffrn_standards_number 0
_exptl_absorpt_coefficient_mu 0.092
_exptl_absorpt_correction_T_max 0.968
_exptl_absorpt_correction_T_min 0.879
_exptl_absorpt_correction_type multi-scan
_exptl_absorpt_process_details
;
(CrysAlis RED; Oxford Diffraction, 2009)
;
_exptl_crystal_colour colourless
_exptl_crystal_density_diffrn 1.319
_exptl_crystal_description block
_exptl_crystal_F_000 1344
_exptl_crystal_size_max 0.460
_exptl_crystal_size_mid 0.420
_exptl_crystal_size_min 0.360
_refine_diff_density_max 0.186
_refine_diff_density_min -0.158
_refine_ls_extinction_coef 0.0074(6)
_refine_ls_extinction_expression Fc^*^=kFc[1+0.001xFc^2^\l^3^/sin(2\q)]^-1/4^
_refine_ls_extinction_method SHELXL
_refine_ls_goodness_of_fit_ref 1.035
_refine_ls_hydrogen_treatment mixed
_refine_ls_matrix_type full
_refine_ls_number_parameters 215
_refine_ls_number_reflns 3593
_refine_ls_number_restraints 0
_refine_ls_restrained_S_all 1.035
_refine_ls_R_factor_all 0.0740
_refine_ls_R_factor_gt 0.0484
_refine_ls_shift/su_max 0.001
_refine_ls_shift/su_mean 0.000
_refine_ls_structure_factor_coef Fsqd
_refine_ls_weighting_details 'w=1/[\s^2^(Fo^2^)+(0.0416P)^2^+1.5726P] where P=(Fo^2^+2Fc^2^)/3'
_refine_ls_weighting_scheme calc
_refine_ls_wR_factor_gt 0.1054
_refine_ls_wR_factor_ref 0.1185
_reflns_number_gt 2616
_reflns_number_total 3593
_reflns_threshold_expression 'I > 2\s(I)'
_cod_data_source_file ex2024sup1.cif
_cod_data_source_block VI
_cod_database_code 2243102
_shelx_space_group_comment
;
The symmetry employed for this shelxl refinement is uniquely defined
by the following loop, which should always be used as a source of
symmetry information in preference to the above space-group names.
They are only intended as comments.
;
_shelx_estimated_absorpt_t_min 0.959
_shelx_estimated_absorpt_t_max 0.968
_shelxl_version_number 2.014

loop_
_space_group_symop_operation_xyz
'x, y, z'
'-x+1/2, -y, z+1/2'
'x+1/2, -y+1/2, -z'
'-x, y+1/2, -z+1/2'
'-x, -y, -z'
'x-1/2, y, -z-1/2'
'-x-1/2, y-1/2, z'
'x, -y-1/2, z-1/2'

loop_
_atom_site_type_symbol
_atom_site_label
_atom_site_fract_x
_atom_site_fract_y
_atom_site_fract_z
_atom_site_U_iso_or_equiv
_atom_site_adp_type
_atom_site_calc_flag
_atom_site_occupancy
N N1 0.66467(17) 0.63416(13) 0.53807(5) 0.0405(4) Uani d 1
H H12 0.711(2) 0.5701(18) 0.5241(6) 0.049 Uiso d 1
H H11 0.650(2) 0.6962(17) 0.5161(6) 0.049 Uiso d 1
C C2 0.52299(18) 0.59306(15) 0.55418(6) 0.0401(4) Uani d 1
H H2A 0.4642 0.5684 0.5294 0.048 Uiso calc 1
H H2B 0.4739 0.6577 0.5690 0.048 Uiso calc 1
C C3 0.54099(18) 0.49095(14) 0.58566(5) 0.0368(4) Uani d 1
H H3A 0.4473 0.4669 0.5967 0.044 Uiso calc 1
H H3B 0.5831 0.4242 0.5702 0.044 Uiso calc 1
N N4 0.63342(14) 0.52403(11) 0.62269(4) 0.0337(3) Uani d 1
C C5 0.77180(19) 0.57192(16) 0.60810(6) 0.0440(4) Uani d 1
H H5A 0.8273 0.5094 0.5942 0.053 Uiso calc 1
H H5B 0.8255 0.5995 0.6336 0.053 Uiso calc 1
C C6 0.7534(2) 0.67296(16) 0.57600(6) 0.0479(5) Uani d 1
H H6A 0.7070 0.7391 0.5907 0.058 Uiso calc 1
H H6B 0.8470 0.6990 0.5656 0.058 Uiso calc 1
C C21 0.63956(17) 0.44215(13) 0.65799(5) 0.0317(3) Uani d 1
C C22 0.5429(2) 0.35039(16) 0.66255(6) 0.0449(4) Uani d 1
H H22 0.4750 0.3379 0.6405 0.054 Uiso calc 1
C C23 0.5436(2) 0.27603(15) 0.69898(6) 0.0464(5) Uani d 1
H H23 0.4759 0.2155 0.7010 0.056 Uiso calc 1
C C24 0.64245(19) 0.29057(14) 0.73195(5) 0.0391(4) Uani d 1
C C25 0.7405(2) 0.38118(18) 0.72806(6) 0.0558(5) Uani d 1
H H25 0.8087 0.3926 0.7501 0.067 Uiso calc 1
C C26 0.7395(2) 0.45523(17) 0.69203(6) 0.0523(5) Uani d 1
H H26 0.8073 0.5157 0.6903 0.063 Uiso calc 1
O O24 0.65388(16) 0.22083(12) 0.76910(4) 0.0551(4) Uani d 1
C C27 0.5378(3) 0.14351(19) 0.77845(7) 0.0632(6) Uani d 1
H H27A 0.5581 0.0999 0.8049 0.095 Uiso calc 1
H H27B 0.4512 0.1888 0.7824 0.095 Uiso calc 1
H H27C 0.5252 0.0893 0.7544 0.095 Uiso calc 1
N N31 0.6143(2) 1.14730(14) 0.39733(6) 0.0587(5) Uani d 1
C C32 0.6210(2) 1.07950(15) 0.43309(6) 0.0439(4) Uani d 1
H H32 0.6092 1.1158 0.4604 0.053 Uiso calc 1
C C33 0.64434(17) 0.95882(13) 0.43243(5) 0.0332(4) Uani d 1
C C34 0.66384(19) 0.90618(16) 0.39174(6) 0.0419(4) Uani d 1
H H34 0.6786 0.8249 0.3896 0.050 Uiso calc 1
C C35 0.6611(2) 0.97549(19) 0.35436(6) 0.0517(5) Uani d 1
H H35 0.6767 0.9422 0.3267 0.062 Uiso calc 1
C C36 0.6353(2) 1.09376(19) 0.35863(7) 0.0588(6) Uani d 1
H H36 0.6321 1.1397 0.3332 0.071 Uiso calc 1
C C37 0.64844(18) 0.88736(15) 0.47434(6) 0.0378(4) Uani d 1
O O31 0.60454(17) 0.78319(11) 0.47188(4) 0.0589(4) Uani d 1
O O32 0.69492(15) 0.93503(12) 0.50849(4) 0.0543(4) Uani d 1

loop_
_atom_site_aniso_label
_atom_site_aniso_U_11
_atom_site_aniso_U_22
_atom_site_aniso_U_33
_atom_site_aniso_U_12
_atom_site_aniso_U_13
_atom_site_aniso_U_23
N1 0.0484(9) 0.0353(7) 0.0379(8) 0.0052(7) 0.0025(7) 0.0083(6)
C2 0.0387(9) 0.0413(9) 0.0403(9) 0.0052(7) -0.0030(7) 0.0026(8)
C3 0.0337(9) 0.0384(9) 0.0383(9) -0.0016(7) -0.0021(7) 0.0027(7)
N4 0.0313(7) 0.0354(7) 0.0344(7) -0.0020(6) 0.0001(6) 0.0032(6)
C5 0.0382(9) 0.0509(10) 0.0428(9) -0.0112(8) -0.0039(8) 0.0099(8)
C6 0.0515(11) 0.0435(10) 0.0488(11) -0.0119(8) -0.0021(9) 0.0082(8)
C21 0.0315(8) 0.0321(8) 0.0314(8) 0.0024(6) 0.0031(6) -0.0009(6)
C22 0.0483(11) 0.0452(10) 0.0413(10) -0.0135(8) -0.0089(8) 0.0042(8)
C23 0.0536(11) 0.0405(9) 0.0452(10) -0.0153(8) 0.0004(8) 0.0044(8)
C24 0.0465(10) 0.0363(8) 0.0345(8) 0.0008(8) 0.0049(7) 0.0038(7)
C25 0.0547(12) 0.0632(12) 0.0495(11) -0.0151(10) -0.0169(9) 0.0159(10)
C26 0.0487(11) 0.0556(11) 0.0526(11) -0.0201(9) -0.0122(9) 0.0165(9)
O24 0.0657(9) 0.0559(8) 0.0436(7) -0.0092(7) -0.0005(6) 0.0169(6)
C27 0.0701(14) 0.0575(12) 0.0620(13) -0.0050(11) 0.0117(11) 0.0232(10)
N31 0.0794(13) 0.0393(8) 0.0573(10) -0.0007(9) -0.0084(9) 0.0127(8)
C32 0.0537(11) 0.0356(9) 0.0425(10) 0.0018(8) -0.0021(8) 0.0007(8)
C33 0.0283(8) 0.0318(8) 0.0396(9) -0.0024(6) -0.0031(7) 0.0036(6)
C34 0.0434(10) 0.0364(9) 0.0458(10) 0.0001(8) -0.0040(8) -0.0040(8)
C35 0.0523(12) 0.0664(13) 0.0363(10) -0.0086(10) -0.0004(8) -0.0028(9)
C36 0.0712(14) 0.0595(13) 0.0458(11) -0.0115(11) -0.0079(10) 0.0195(10)
C37 0.0343(9) 0.0377(9) 0.0415(9) -0.0008(7) -0.0032(7) 0.0065(7)
O31 0.0833(11) 0.0368(7) 0.0566(8) -0.0120(7) -0.0157(7) 0.0144(6)
O32 0.0670(9) 0.0575(8) 0.0385(7) -0.0166(7) -0.0106(6) 0.0060(6)

loop_
_atom_type_symbol
_atom_type_description
_atom_type_scat_dispersion_real
_atom_type_scat_dispersion_imag
_atom_type_scat_source
C C 0.0033 0.0016 'International Tables Vol C Tables 4.2.6.8 and 6.1.1.4'
H H 0.0000 0.0000 'International Tables Vol C Tables 4.2.6.8 and 6.1.1.4'
N N 0.0061 0.0033 'International Tables Vol C Tables 4.2.6.8 and 6.1.1.4'
O O 0.0106 0.0060 'International Tables Vol C Tables 4.2.6.8 and 6.1.1.4'

loop_
_geom_angle_atom_site_label_1
_geom_angle_atom_site_label_2
_geom_angle_atom_site_label_3
_geom_angle
C2 N1 C6 109.37(13)
C2 N1 H12 108.5(12)
C6 N1 H12 108.6(12)
C2 N1 H11 109.1(11)
C6 N1 H11 113.2(11)
H12 N1 H11 107.9(15)
N1 C2 C3 110.55(13)
N1 C2 H2A 109.5
C3 C2 H2A 109.5
N1 C2 H2B 109.5
C3 C2 H2B 109.5
H2A C2 H2B 108.1
N4 C3 C2 110.87(13)
N4 C3 H3A 109.5
C2 C3 H3A 109.5
N4 C3 H3B 109.5
C2 C3 H3B 109.5
H3A C3 H3B 108.1
C21 N4 C3 115.94(13)
C21 N4 C5 115.77(13)
C3 N4 C5 112.21(13)
N4 C5 C6 112.02(15)
N4 C5 H5A 109.2
C6 C5 H5A 109.2
N4 C5 H5B 109.2
C6 C5 H5B 109.2
H5A C5 H5B 107.9
N1 C6 C5 109.88(14)
N1 C6 H6A 109.7
C5 C6 H6A 109.7
N1 C6 H6B 109.7
C5 C6 H6B 109.7
H6A C6 H6B 108.2
C22 C21 C26 116.02(15)
C22 C21 N4 122.74(15)
C26 C21 N4 121.11(14)
C21 C22 C23 122.14(16)
C21 C22 H22 118.9
C23 C22 H22 118.9
C24 C23 C22 120.82(16)
C24 C23 H23 119.6
C22 C23 H23 119.6
C23 C24 C25 118.14(16)
C23 C24 O24 125.48(16)
C25 C24 O24 116.38(16)
C24 C25 C26 121.05(17)
C24 C25 H25 119.5
C26 C25 H25 119.5
C25 C26 C21 121.82(17)
C25 C26 H26 119.1
C21 C26 H26 119.1
C24 O24 C27 117.22(15)
O24 C27 H27A 109.5
O24 C27 H27B 109.5
H27A C27 H27B 109.5
O24 C27 H27C 109.5
H27A C27 H27C 109.5
H27B C27 H27C 109.5
C32 N31 C36 116.71(16)
N31 C32 C33 124.38(17)
N31 C32 H32 117.8
C33 C32 H32 117.8
C32 C33 C34 117.29(16)
C32 C33 C37 121.41(15)
C34 C33 C37 121.31(14)
C35 C34 C33 119.20(17)
C35 C34 H34 120.4
C33 C34 H34 120.4
C36 C35 C34 118.80(18)
C36 C35 H35 120.6
C34 C35 H35 120.6
N31 C36 C35 123.59(18)
N31 C36 H36 118.2
C35 C36 H36 118.2
O32 C37 O31 124.84(16)
O32 C37 C33 118.62(15)
O31 C37 C33 116.54(15)

loop_
_geom_bond_atom_site_label_1
_geom_bond_atom_site_label_2
_geom_bond_distance
N1 C2 1.477(2)
N1 C6 1.480(2)
N1 H12 0.94(2)
N1 H11 0.97(2)
C2 C3 1.506(2)
C2 H2A 0.9700
C2 H2B 0.9700
C3 N4 1.461(2)
C3 H3A 0.9700
C3 H3B 0.9700
N4 C21 1.4152(19)
N4 C5 1.462(2)
C5 C6 1.509(2)
C5 H5A 0.9700
C5 H5B 0.9700
C6 H6A 0.9700
C6 H6B 0.9700
C21 C22 1.377(2)
C21 C26 1.395(2)
C22 C23 1.387(2)
C22 H22 0.9300
C23 C24 1.366(3)
C23 H23 0.9300
C24 C25 1.375(3)
C24 O24 1.3781(19)
C25 C26 1.375(2)
C25 H25 0.9300
C26 H26 0.9300
O24 C27 1.416(2)
C27 H27A 0.9600
C27 H27B 0.9600
C27 H27C 0.9600
N31 C32 1.328(2)
N31 C36 1.334(3)
C32 C33 1.380(2)
C32 H32 0.9300
C33 C34 1.381(2)
C33 C37 1.505(2)
C34 C35 1.377(3)
C34 H34 0.9300
C35 C36 1.363(3)
C35 H35 0.9300
C36 H36 0.9300
C37 O32 1.244(2)
C37 O31 1.247(2)

loop_
_geom_hbond_atom_site_label_D
_geom_hbond_atom_site_label_H
_geom_hbond_atom_site_label_A
_geom_hbond_site_symmetry_A
_geom_hbond_distance_DH
_geom_hbond_distance_HA
_geom_hbond_distance_DA
_geom_hbond_angle_DHA
_geom_hbond_publ_flag
N1 H11 O31 . 0.976(19) 1.714(19) 2.677(2) 168.2(18) no
N1 H12 O32 7_755 0.94(2) 1.82(2) 2.749(2) 168.3(17) no
C2 H2B N31 5_676 0.97 2.56 3.518(2) 169 no
C36 H36 O24 8_575 0.93 2.51 3.432(2) 172 no
C3 H3A Cg1 3_466 0.97 2.97 3.775(2) 156 no

loop_
_geom_torsion_atom_site_label_1
_geom_torsion_atom_site_label_2
_geom_torsion_atom_site_label_3
_geom_torsion_atom_site_label_4
_geom_torsion
C6 N1 C2 C3 -59.85(18)
N1 C2 C3 N4 57.18(18)
C2 C3 N4 C21 170.15(13)
C2 C3 N4 C5 -53.72(18)
C21 N4 C5 C6 -170.28(14)
C3 N4 C5 C6 53.52(19)
C2 N1 C6 C5 58.59(19)
N4 C5 C6 N1 -55.7(2)
C3 N4 C21 C22 -13.9(2)
C5 N4 C21 C22 -148.45(17)
C3 N4 C21 C26 170.48(16)
C5 N4 C21 C26 35.9(2)
C26 C21 C22 C23 0.7(3)
N4 C21 C22 C23 -175.17(16)
C21 C22 C23 C24 -0.6(3)
C22 C23 C24 C25 0.3(3)
C22 C23 C24 O24 -178.99(17)
C23 C24 C25 C26 0.0(3)
O24 C24 C25 C26 179.32(18)
C24 C25 C26 C21 0.1(3)
C22 C21 C26 C25 -0.4(3)
N4 C21 C26 C25 175.52(18)
C23 C24 O24 C27 -13.4(3)
C25 C24 O24 C27 167.31(18)
C36 N31 C32 C33 -1.7(3)
N31 C32 C33 C34 0.9(3)
N31 C32 C33 C37 -179.08(17)
C32 C33 C34 C35 0.9(3)
C37 C33 C34 C35 -179.12(16)
C33 C34 C35 C36 -1.8(3)
C32 N31 C36 C35 0.7(3)
C34 C35 C36 N31 1.0(3)
C32 C33 C37 O32 -32.1(2)
C34 C33 C37 O32 147.86(17)
C32 C33 C37 O31 148.09(18)
C34 C33 C37 O31 -31.9(2)

_cod_database_fobs_code 2243102
